data_7208527
loop_
_publ_author_name
'Cao, Lili'
'Liu, Zhi'
'Wang, Tao'
'Dai, Hongxia'
'Zhang, Liangmin'
'Tao, Xutang'
'Cui, Deliang'

_publ_section_title
;
 Investigation of a new organic/inorganic hybrid crystal
 tri(p-chloro-anilium) pentabromocadmate(II) by in situ PXRD and FTIR
 methods: Thermal stability and the route to suppress its decomposition
;
_journal_issue 18
_journal_name_full CrystEngComm
_journal_page_first 5795
_journal_paper_doi 10.1039/c2ce25571e
_journal_volume 14
_journal_year 2012
_chemical_formula_moiety 'Br5 Cd, 3(C6 H7 Cl N)'
_chemical_formula_sum 'C18 H21 Br5 Cd Cl3 N3'
_chemical_formula_weight 897.68
_chemical_name_common 'Bis(4-chloro-anilinium) pentabromocadmate'
_chemical_name_systematic
;
?
;
_space_group_IT_number 14
_symmetry_cell_setting monoclinic
_symmetry_space_group_name_Hall '-P 2ybc'
_symmetry_space_group_name_H-M 'P 1 21/c 1'
_atom_sites_solution_hydrogens geom
_atom_sites_solution_primary direct
_atom_sites_solution_secondary difmap
_audit_creation_method SHELXTL
_cell_angle_alpha 90.00
_cell_angle_beta 99.649(8)
_cell_angle_gamma 90.00
_cell_formula_units_Z 4
_cell_length_a 15.033(2)
_cell_length_b 8.0189(12)
_cell_length_c 23.103(4)
_cell_measurement_reflns_used 45
_cell_measurement_temperature 293(2)
_cell_measurement_theta_max 13.35
_cell_measurement_theta_min 4.85
_cell_volume 2745.6(7)
_computing_cell_refinement 'XSCANS (Bruker,1996)'
_computing_data_collection 'XSCANS (Bruker,1996)'
_computing_data_reduction 'SHELXTL (Bruker, 1997)'
_computing_molecular_graphics 'SHELXTL (Bruker, 1997)'
_computing_structure_refinement 'SHELXTL (Bruker, 1997)'
_computing_structure_solution 'SIR97 (Altomare,1999)'
_diffrn_ambient_temperature 293(2)
_diffrn_measured_fraction_theta_full 0.984
_diffrn_measured_fraction_theta_max 0.984
_diffrn_measurement_device_type 'Bruker P4'
_diffrn_measurement_method \w
_diffrn_radiation_monochromator graphite
_diffrn_radiation_source 'fine-focus sealed tube'
_diffrn_radiation_type MoK\a
_diffrn_radiation_wavelength 0.71073
_diffrn_reflns_av_R_equivalents 0.0515
_diffrn_reflns_av_sigmaI/netI 0.0967
_diffrn_reflns_limit_h_max 1
_diffrn_reflns_limit_h_min -18
_diffrn_reflns_limit_k_max 1
_diffrn_reflns_limit_k_min -9
_diffrn_reflns_limit_l_max 28
_diffrn_reflns_limit_l_min -28
_diffrn_reflns_number 6794
_diffrn_reflns_theta_full 26.00
_diffrn_reflns_theta_max 26.00
_diffrn_reflns_theta_min 2.06
_diffrn_standards_decay_% 0
_diffrn_standards_interval_count 97
_diffrn_standards_number 3
_exptl_absorpt_coefficient_mu 8.376
_exptl_absorpt_correction_T_max 0.338
_exptl_absorpt_correction_T_min 0.257
_exptl_absorpt_correction_type psi-scan
_exptl_absorpt_process_details XSCANS(Bruker,1996)
_exptl_crystal_colour colourless
_exptl_crystal_density_diffrn 2.172
_exptl_crystal_density_method 'not measured'
_exptl_crystal_description prism
_exptl_crystal_F_000 1696
_exptl_crystal_size_max 0.33
_exptl_crystal_size_mid 0.30
_exptl_crystal_size_min 0.27
_refine_diff_density_max 0.669
_refine_diff_density_min -0.665
_refine_diff_density_rms 0.144
_refine_ls_extinction_coef 0.00323(12)
_refine_ls_extinction_expression Fc^*^=kFc[1+0.001xFc^2^\l^3^/sin(2\q)]^-1/4^
_refine_ls_extinction_method SHELXL
_refine_ls_goodness_of_fit_ref 0.994
_refine_ls_hydrogen_treatment mixed
_refine_ls_matrix_type full
_refine_ls_number_parameters 283
_refine_ls_number_reflns 5305
_refine_ls_number_restraints 0
_refine_ls_restrained_S_all 0.994
_refine_ls_R_factor_all 0.1254
_refine_ls_R_factor_gt 0.0538
_refine_ls_shift/su_max 0.001
_refine_ls_shift/su_mean 0.000
_refine_ls_structure_factor_coef Fsqd
_refine_ls_weighting_details 'calc w=1/[\s^2^(Fo^2^)+(0.0354P)^2^+0.0000P] where P=(Fo^2^+2Fc^2^)/3'
_refine_ls_weighting_scheme calc
_refine_ls_wR_factor_gt 0.0833
_refine_ls_wR_factor_ref 0.1023
_reflns_number_gt 2960
_reflns_number_total 5305
_reflns_threshold_expression >2sigma(I)
_cod_data_source_file c2ce25571e.txt
_cod_data_source_block 0491
_cod_depositor_comments
;
The following automatic conversions were performed:

'_symmetry_cell_setting' value 'Monoclinic' changed to 'monoclinic'
according to /home/saulius/struct/CIF-dictionaries/cif_core.dic
dictionary named 'cif_core.dic' version 2.4.1 from 2010-06-29.

Automatic conversion script
Id: cif_fix_values 1891 2012-01-12 08:04:46Z andrius 
;
_cod_original_sg_symbol_H-M P21/c
_cod_database_code 7208527

loop_
_symmetry_equiv_pos_as_xyz
'x, y, z'
'-x, y+1/2, -z+1/2'
'-x, -y, -z'
'x, -y-1/2, z-1/2'

loop_
_atom_site_label
_atom_site_type_symbol
_atom_site_fract_x
_atom_site_fract_y
_atom_site_fract_z
_atom_site_U_iso_or_equiv
_atom_site_adp_type
_atom_site_occupancy
_atom_site_symmetry_multiplicity
_atom_site_calc_flag
_atom_site_refinement_flags
C1 C 0.2481(6) 0.4730(11) 0.4686(4) 0.044(2) Uani 1 1 d .
C2 C 0.2219(7) 0.5191(13) 0.4115(4) 0.058(3) Uani 1 1 d .
H2D H 0.2638 0.5623 0.3901 0.070 Uiso 1 1 calc R
C3 C 0.1330(7) 0.5016(13) 0.3856(4) 0.064(3) Uani 1 1 d .
H3D H 0.1137 0.5328 0.3467 0.077 Uiso 1 1 calc R
C4 C 0.0734(6) 0.4363(12) 0.4190(4) 0.053(3) Uani 1 1 d .
C5 C 0.0997(7) 0.3863(14) 0.4746(4) 0.069(3) Uani 1 1 d .
H5A H 0.0585 0.3383 0.4954 0.082 Uiso 1 1 calc R
C6 C 0.1894(7) 0.4070(15) 0.5007(4) 0.062(3) Uani 1 1 d .
C7 C 0.2435(6) -0.0015(12) 0.2941(4) 0.042(2) Uani 1 1 d .
C8 C 0.1955(6) 0.0898(12) 0.3267(4) 0.051(3) Uani 1 1 d .
H8A H 0.2221 0.1785 0.3491 0.061 Uiso 1 1 calc R
C9 C 0.1053(7) 0.0500(12) 0.3265(4) 0.063(3) Uani 1 1 d .
H9A H 0.0704 0.1138 0.3478 0.076 Uiso 1 1 calc R
C10 C 0.0687(6) -0.0840(13) 0.2946(4) 0.053(3) Uani 1 1 d .
C11 C 0.1175(7) -0.1768(13) 0.2629(4) 0.066(3) Uani 1 1 d .
H11A H 0.0912 -0.2673 0.2414 0.079 Uiso 1 1 calc R
C12 C 0.2068(6) -0.1373(12) 0.2624(4) 0.052(3) Uani 1 1 d .
H12A H 0.2414 -0.2013 0.2410 0.062 Uiso 1 1 calc R
C13 C 0.3136(6) -0.0018(11) 0.5941(4) 0.042(2) Uani 1 1 d .
C14 C 0.3265(6) -0.0194(13) 0.5368(4) 0.048(3) Uani 1 1 d .
C15 C 0.2544(6) -0.0565(12) 0.4951(4) 0.052(3) Uani 1 1 d .
H15A H 0.2615 -0.0696 0.4562 0.063 Uiso 1 1 calc R
C16 C 0.1711(6) -0.0745(12) 0.5108(4) 0.050(3) Uani 1 1 d .
C17 C 0.1580(6) -0.0519(13) 0.5672(4) 0.066(3) Uani 1 1 d .
H17A H 0.1003 -0.0590 0.5766 0.080 Uiso 1 1 calc R
C18 C 0.2303(6) -0.0188(13) 0.6097(4) 0.060(3) Uani 1 1 d .
H18A H 0.2231 -0.0079 0.6487 0.072 Uiso 1 1 calc R
N1 N 0.3444(5) 0.4919(9) 0.4954(3) 0.058(2) Uani 1 1 d .
H1A H 0.3499 0.4857 0.5343 0.087 Uiso 1 1 calc R
H1B H 0.3646 0.5903 0.4854 0.087 Uiso 1 1 calc R
H1C H 0.3766 0.4109 0.4825 0.087 Uiso 1 1 calc R
N2 N 0.3376(5) 0.0378(9) 0.2926(3) 0.055(2) Uani 1 1 d .
H2A H 0.3412 0.1379 0.2765 0.083 Uiso 1 1 calc R
H2B H 0.3606 -0.0386 0.2714 0.083 Uiso 1 1 calc R
H2C H 0.3685 0.0382 0.3290 0.083 Uiso 1 1 calc R
N3 N 0.3919(4) 0.0352(8) 0.6403(3) 0.047(2) Uani 1 1 d .
H3A H 0.3817 0.1294 0.6585 0.071 Uiso 1 1 calc R
H3B H 0.4412 0.0465 0.6241 0.071 Uiso 1 1 calc R
H3C H 0.3997 -0.0481 0.6661 0.071 Uiso 1 1 calc R
Cl1 Cl -0.04000(19) 0.4199(4) 0.38679(13) 0.0937(11) Uani 1 1 d .
Cl2 Cl -0.04426(19) -0.1337(4) 0.29575(15) 0.0942(11) Uani 1 1 d .
Cl3 Cl 0.07777(17) -0.1230(4) 0.45715(11) 0.0760(9) Uani 1 1 d .
Br1 Br 0.56528(6) 0.23982(12) 0.59430(4) 0.0495(3) Uani 1 1 d .
Br2 Br 0.69803(6) 0.55507(12) 0.72703(4) 0.0436(3) Uani 1 1 d .
Br3 Br 0.54176(7) 0.74053(12) 0.58534(4) 0.0503(3) Uani 1 1 d .
Br4 Br 0.34850(6) 0.45292(13) 0.63868(4) 0.0526(3) Uani 1 1 d .
Br5 Br 0.52415(6) 0.25090(12) 0.75635(3) 0.0406(2) Uani 1 1 d .
Cd1 Cd 0.53188(4) 0.49640(9) 0.66629(3) 0.0399(2) Uani 1 1 d .
H14 H 0.385(6) 0.014(11) 0.529(4) 0.08(3) Uiso 1 1 d .
H6 H 0.201(5) 0.360(9) 0.538(3) 0.04(2) Uiso 1 1 d .

loop_
_atom_site_aniso_label
_atom_site_aniso_U_11
_atom_site_aniso_U_22
_atom_site_aniso_U_33
_atom_site_aniso_U_23
_atom_site_aniso_U_13
_atom_site_aniso_U_12
C1 0.048(6) 0.049(6) 0.040(5) -0.007(5) 0.024(4) -0.002(5)
C2 0.061(7) 0.071(8) 0.048(6) -0.010(6) 0.026(5) -0.015(6)
C3 0.084(8) 0.074(8) 0.036(5) -0.007(6) 0.017(6) 0.003(7)
C4 0.051(6) 0.053(7) 0.053(6) -0.007(5) 0.005(5) -0.001(6)
C5 0.053(7) 0.101(9) 0.054(6) 0.013(6) 0.012(5) -0.021(7)
C6 0.057(7) 0.089(9) 0.041(6) 0.017(6) 0.014(5) -0.015(7)
C7 0.041(5) 0.036(5) 0.049(5) 0.003(5) 0.010(4) -0.007(5)
C8 0.050(6) 0.049(7) 0.057(6) -0.018(5) 0.020(5) -0.007(6)
C9 0.072(8) 0.050(7) 0.073(7) 0.000(6) 0.027(6) 0.005(6)
C10 0.043(6) 0.049(7) 0.066(7) 0.009(6) -0.001(5) -0.001(6)
C11 0.074(8) 0.048(7) 0.074(7) -0.016(6) 0.011(6) -0.009(7)
C12 0.044(6) 0.048(7) 0.066(7) -0.001(5) 0.015(5) -0.001(5)
C13 0.042(5) 0.041(6) 0.041(5) 0.005(5) 0.001(4) 0.003(5)
C14 0.032(5) 0.056(7) 0.056(6) 0.002(5) 0.009(5) -0.002(6)
C15 0.056(6) 0.065(7) 0.038(5) -0.002(5) 0.013(5) 0.013(6)
C16 0.047(6) 0.057(7) 0.046(6) -0.006(5) 0.007(5) -0.007(5)
C17 0.043(6) 0.098(10) 0.060(6) 0.001(7) 0.014(5) 0.000(6)
C18 0.046(6) 0.098(9) 0.039(5) 0.011(6) 0.013(5) -0.003(7)
N1 0.066(5) 0.068(6) 0.046(4) -0.003(4) 0.030(4) -0.012(5)
N2 0.052(5) 0.054(6) 0.064(5) 0.000(4) 0.020(4) 0.005(5)
N3 0.046(5) 0.049(5) 0.044(4) 0.004(4) 0.001(4) 0.000(4)
Cl1 0.0652(19) 0.127(3) 0.083(2) -0.010(2) -0.0068(16) -0.013(2)
Cl2 0.0523(17) 0.101(3) 0.129(3) 0.001(2) 0.0143(17) -0.0187(19)
Cl3 0.0571(17) 0.103(2) 0.0611(16) -0.0170(17) -0.0103(13) -0.0079(17)
Br1 0.0628(6) 0.0459(6) 0.0455(5) -0.0070(5) 0.0254(5) -0.0084(6)
Br2 0.0399(5) 0.0492(7) 0.0424(5) 0.0027(5) 0.0086(4) 0.0009(5)
Br3 0.0655(6) 0.0469(6) 0.0413(5) 0.0088(5) 0.0173(5) 0.0103(6)
Br4 0.0434(6) 0.0692(8) 0.0438(5) -0.0037(5) 0.0036(4) -0.0008(6)
Br5 0.0469(6) 0.0385(5) 0.0386(5) 0.0036(4) 0.0136(4) -0.0018(5)
Cd1 0.0427(4) 0.0417(4) 0.0361(3) -0.0002(3) 0.0087(3) -0.0027(3)

loop_
_atom_type_symbol
_atom_type_description
_atom_type_scat_dispersion_real
_atom_type_scat_dispersion_imag
_atom_type_scat_source
C C 0.0033 0.0016 'International Tables Vol C Tables 4.2.6.8 and 6.1.1.4'
H H 0.0000 0.0000 'International Tables Vol C Tables 4.2.6.8 and 6.1.1.4'
N N 0.0061 0.0033 'International Tables Vol C Tables 4.2.6.8 and 6.1.1.4'
Cl Cl 0.1484 0.1585 'International Tables Vol C Tables 4.2.6.8 and 6.1.1.4'
Br Br -0.2901 2.4595 'International Tables Vol C Tables 4.2.6.8 and 6.1.1.4'
Cd Cd -0.8075 1.2024 'International Tables Vol C Tables 4.2.6.8 and 6.1.1.4'

loop_
_geom_angle_atom_site_label_1
_geom_angle_atom_site_label_2
_geom_angle_atom_site_label_3
_geom_angle
_geom_angle_site_symmetry_3
C6 C1 C2 121.9(9) .
C6 C1 N1 119.4(8) .
C2 C1 N1 118.6(8) .
C1 C2 C3 119.6(9) .
C1 C2 H2D 120.2 .
C3 C2 H2D 120.2 .
C2 C3 C4 118.0(9) .
C2 C3 H3D 121.0 .
C4 C3 H3D 121.0 .
C5 C4 C3 122.3(9) .
C5 C4 Cl1 119.7(8) .
C3 C4 Cl1 118.0(8) .
C4 C5 C6 119.2(9) .
C4 C5 H5A 120.4 .
C6 C5 H5A 120.4 .
C1 C6 C5 118.8(9) .
C1 C6 H6 128(5) .
C5 C6 H6 112(5) .
C8 C7 C12 121.6(9) .
C8 C7 N2 120.7(9) .
C12 C7 N2 117.6(8) .
C7 C8 C9 119.2(9) .
C7 C8 H8A 120.4 .
C9 C8 H8A 120.4 .
C10 C9 C8 119.0(10) .
C10 C9 H9A 120.5 .
C8 C9 H9A 120.5 .
C11 C10 C9 121.5(10) .
C11 C10 Cl2 120.1(9) .
C9 C10 Cl2 118.4(9) .
C10 C11 C12 119.8(10) .
C10 C11 H11A 120.1 .
C12 C11 H11A 120.1 .
C7 C12 C11 118.7(9) .
C7 C12 H12A 120.6 .
C11 C12 H12A 120.6 .
C18 C13 C14 121.8(8) .
C18 C13 N3 118.8(8) .
C14 C13 N3 119.4(8) .
C15 C14 C13 118.7(9) .
C15 C14 H14 126(5) .
C13 C14 H14 115(5) .
C14 C15 C16 119.6(9) .
C14 C15 H15A 120.2 .
C16 C15 H15A 120.2 .
C17 C16 C15 121.7(9) .
C17 C16 Cl3 118.5(7) .
C15 C16 Cl3 119.8(7) .
C18 C17 C16 119.2(9) .
C18 C17 H17A 120.4 .
C16 C17 H17A 120.4 .
C17 C18 C13 119.0(8) .
C17 C18 H18A 120.5 .
C13 C18 H18A 120.5 .
C1 N1 H1A 109.5 .
C1 N1 H1B 109.5 .
H1A N1 H1B 109.5 .
C1 N1 H1C 109.5 .
H1A N1 H1C 109.5 .
H1B N1 H1C 109.5 .
C7 N2 H2A 109.5 .
C7 N2 H2B 109.5 .
H2A N2 H2B 109.5 .
C7 N2 H2C 109.5 .
H2A N2 H2C 109.5 .
H2B N2 H2C 109.5 .
C13 N3 H3A 109.5 .
C13 N3 H3B 109.5 .
H3A N3 H3B 109.5 .
C13 N3 H3C 109.5 .
H3A N3 H3C 109.5 .
H3B N3 H3C 109.5 .
Cd1 Br5 Cd1 165.40(3) 2_646
Br2 Cd1 Br3 94.56(4) .
Br2 Cd1 Br1 101.47(4) .
Br3 Cd1 Br1 94.93(3) .
Br2 Cd1 Br4 161.90(4) .
Br3 Cd1 Br4 95.73(4) .
Br1 Cd1 Br4 92.44(3) .
Br2 Cd1 Br5 83.64(3) .
Br3 Cd1 Br5 177.11(4) .
Br1 Cd1 Br5 87.65(4) .
Br4 Cd1 Br5 85.44(3) .
Br2 Cd1 Br5 84.07(3) 2_656
Br3 Cd1 Br5 88.43(4) 2_656
Br1 Cd1 Br5 173.24(4) 2_656
Br4 Cd1 Br5 81.37(3) 2_656
Br5 Cd1 Br5 89.13(2) 2_656

loop_
_geom_bond_atom_site_label_1
_geom_bond_atom_site_label_2
_geom_bond_distance
_geom_bond_site_symmetry_2
C1 C6 1.352(11) .
C1 C2 1.363(12) .
C1 N1 1.485(10) .
C2 C3 1.377(12) .
C2 H2D 0.9300 .
C3 C4 1.379(12) .
C3 H3D 0.9300 .
C4 C5 1.341(12) .
C4 Cl1 1.747(9) .
C5 C6 1.393(12) .
C5 H5A 0.9300 .
C6 H6 0.92(7) .
C7 C8 1.344(11) .
C7 C12 1.376(12) .
C7 N2 1.455(10) .
C8 C9 1.392(12) .
C8 H8A 0.9300 .
C9 C10 1.365(13) .
C9 H9A 0.9300 .
C10 C11 1.345(12) .
C10 Cl2 1.749(10) .
C11 C12 1.381(12) .
C11 H11A 0.9300 .
C12 H12A 0.9300 .
C13 C18 1.367(11) .
C13 C14 1.376(11) .
C13 N3 1.480(9) .
C14 C15 1.358(11) .
C14 H14 0.96(9) .
C15 C16 1.367(11) .
C15 H15A 0.9300 .
C16 C17 1.364(11) .
C16 Cl3 1.753(9) .
C17 C18 1.364(12) .
C17 H17A 0.9300 .
C18 H18A 0.9300 .
N1 H1A 0.8900 .
N1 H1B 0.8900 .
N1 H1C 0.8900 .
N2 H2A 0.8900 .
N2 H2B 0.8900 .
N2 H2C 0.8900 .
N3 H3A 0.8900 .
N3 H3B 0.8900 .
N3 H3C 0.8900 .
Br1 Cd1 2.7444(11) .
Br2 Cd1 2.6934(11) .
Br3 Cd1 2.7285(11) .
Br4 Cd1 2.7457(12) .
Br5 Cd1 2.8808(11) .
Br5 Cd1 2.9281(11) 2_646
Cd1 Br5 2.9281(11) 2_656

loop_
_geom_hbond_atom_site_label_D
_geom_hbond_atom_site_label_H
_geom_hbond_atom_site_label_A
_geom_hbond_distance_DH
_geom_hbond_distance_HA
_geom_hbond_distance_DA
_geom_hbond_angle_DHA
_geom_hbond_site_symmetry_A
N1 H1A Br4 0.89 2.43 3.316(6) 173.6 .
N3 H3A Br4 0.89 2.67 3.411(7) 141.8 .
N3 H3A Br5 0.89 3.00 3.514(6) 118.3 .
N3 H3B Br1 0.89 2.61 3.398(7) 148.9 .
N1 H1B Br1 0.89 2.65 3.421(7) 146.0 3_666
N1 H1C Br3 0.89 2.47 3.309(7) 158.0 3_666
N2 H2A Br2 0.89 2.53 3.327(7) 149.4 3_666
N2 H2C Br3 0.89 2.83 3.562(7) 140.9 3_666
N2 H2A Br5 0.89 3.00 3.497(7) 117.1 4_565
N2 H2B Br4 0.89 3.12 3.588(7) 115.2 4_565
N2 H2B Br5 0.89 2.59 3.428(7) 158.2 3_656
N2 H2C Br1 0.89 2.92 3.555(7) 129.9 3_656
N3 H3A Br2 0.89 3.14 3.554(7) 110.9 2_646
N3 H3C Br5 0.89 2.54 3.388(6) 160.7 2_646
N3 H3B Br3 0.89 3.09 3.638(7) 121.6 1_545

loop_
_geom_torsion_atom_site_label_1
_geom_torsion_atom_site_label_2
_geom_torsion_atom_site_label_3
_geom_torsion_atom_site_label_4
_geom_torsion
_geom_torsion_site_symmetry_1
_geom_torsion_site_symmetry_4
C6 C1 C2 C3 1.3(16) . .
N1 C1 C2 C3 179.5(9) . .
C1 C2 C3 C4 -0.3(16) . .
C2 C3 C4 C5 -1.7(17) . .
C2 C3 C4 Cl1 178.1(8) . .
C3 C4 C5 C6 2.8(17) . .
Cl1 C4 C5 C6 -177.0(9) . .
C2 C1 C6 C5 -0.2(17) . .
N1 C1 C6 C5 -178.4(9) . .
C4 C5 C6 C1 -1.8(17) . .
C12 C7 C8 C9 -2.6(15) . .
N2 C7 C8 C9 179.2(8) . .
C7 C8 C9 C10 2.0(15) . .
C8 C9 C10 C11 -0.8(16) . .
C8 C9 C10 Cl2 179.1(7) . .
C9 C10 C11 C12 0.2(16) . .
Cl2 C10 C11 C12 -179.7(7) . .
C8 C7 C12 C11 2.0(14) . .
N2 C7 C12 C11 -179.7(8) . .
C10 C11 C12 C7 -0.8(15) . .
C18 C13 C14 C15 -0.8(16) . .
N3 C13 C14 C15 178.8(8) . .
C13 C14 C15 C16 0.4(15) . .
C14 C15 C16 C17 1.7(16) . .
C14 C15 C16 Cl3 -179.8(8) . .
C15 C16 C17 C18 -3.3(17) . .
Cl3 C16 C17 C18 178.1(8) . .
C16 C17 C18 C13 2.9(17) . .
C14 C13 C18 C17 -0.9(17) . .
N3 C13 C18 C17 179.6(9) . .
Cd1 Br5 Cd1 Br2 170.99(15) 2_646 .
Cd1 Br5 Cd1 Br3 119.4(7) 2_646 .
Cd1 Br5 Cd1 Br1 -87.19(16) 2_646 .
Cd1 Br5 Cd1 Br4 5.45(16) 2_646 .
Cd1 Br5 Cd1 Br5 86.86(16) 2_646 2_656
